data_7037260
loop_
_publ_author_name
'Werl\'e, Christophe'
'Anstine, Dylan M.'
'Karmazin, Lydia'
'Bailly, Corinne'
'Ricard, Louis'
'Djukic, Jean-Pierre'

_publ_section_title
;
 New Pd(ii) hemichelates devoid of incipient bridging COPd interactions.
;
_journal_issue 2
_journal_name_full 'Dalton transactions (Cambridge, England : 2003)'
_journal_page_first 607
_journal_page_last 617
_journal_paper_doi 10.1039/c5dt03648h
_journal_volume 45
_journal_year 2015
_chemical_formula_moiety 'C30 H19 Cr2 N O6 Pd'
_chemical_formula_sum 'C30 H19 Cr2 N O6 Pd'
_chemical_formula_weight 699.86
_chemical_properties_physical 'Air-sensitive, Moisture-sensitive, Light-sensitive'
_space_group_IT_number 14
_symmetry_cell_setting monoclinic
_symmetry_space_group_name_Hall '-P 2ybc'
_symmetry_space_group_name_H-M 'P 1 21/c 1'
_atom_sites_solution_hydrogens geom
_atom_sites_solution_primary direct
_atom_sites_solution_secondary difmap
_audit_creation_method SHELXL-97
_audit_update_record
;
2015-09-17 deposited with the CCDC.
2015-11-13 downloaded from the CCDC.
;
_cell_angle_alpha 90.00
_cell_angle_beta 105.006(7)
_cell_angle_gamma 90.00
_cell_formula_units_Z 4
_cell_length_a 9.0689(10)
_cell_length_b 20.282(3)
_cell_length_c 14.2127(16)
_cell_measurement_reflns_used 103914
_cell_measurement_temperature 173(2)
_cell_measurement_theta_max 27.485
_cell_measurement_theta_min 0.998
_cell_volume 2525.1(6)
_computing_cell_refinement 'Denzo (Nonius B.V., 1998)'
_computing_data_collection 'Collect (Nonius B.V., 1998)'
_computing_data_reduction 'Denzo (Nonius B.V., 1998)'
_computing_molecular_graphics 'PLATON 98 (Spek, 1998)'
_computing_publication_material 'SHELXL-97 (Sheldrick, 1997)'
_computing_structure_refinement 'SHELXL-97 (Sheldrick, 1997)'
_computing_structure_solution 'SHELXS-97 (Sheldrick, 1997)'
_diffrn_ambient_temperature 173(2)
_diffrn_measured_fraction_theta_full 0.968
_diffrn_measured_fraction_theta_max 0.959
_diffrn_measurement_device_type KappaCCD
_diffrn_measurement_method 'phi and omega scans'
_diffrn_radiation_monochromator graphite
_diffrn_radiation_source 'sealed tube'
_diffrn_radiation_type MoK\a
_diffrn_radiation_wavelength 0.71073
_diffrn_reflns_av_R_equivalents 0.0968
_diffrn_reflns_av_sigmaI/netI 0.1579
_diffrn_reflns_limit_h_max 11
_diffrn_reflns_limit_h_min -10
_diffrn_reflns_limit_k_max 26
_diffrn_reflns_limit_k_min -24
_diffrn_reflns_limit_l_max 18
_diffrn_reflns_limit_l_min -18
_diffrn_reflns_number 12666
_diffrn_reflns_theta_full 25.00
_diffrn_reflns_theta_max 27.41
_diffrn_reflns_theta_min 1.79
_exptl_absorpt_coefficient_mu 1.599
_exptl_absorpt_correction_T_max 0.95977
_exptl_absorpt_correction_T_min 0.71044
_exptl_absorpt_correction_type multi-scan
_exptl_absorpt_process_details 'MULscanABS in PLATON (Spek, 2003)'
_exptl_crystal_colour orange
_exptl_crystal_density_diffrn 1.841
_exptl_crystal_density_method 'not measured'
_exptl_crystal_description prism
_exptl_crystal_F_000 1392
_exptl_crystal_size_max 0.20
_exptl_crystal_size_mid 0.15
_exptl_crystal_size_min 0.10
_refine_diff_density_max 1.164
_refine_diff_density_min -1.025
_refine_diff_density_rms 0.200
_refine_ls_extinction_method none
_refine_ls_goodness_of_fit_ref 1.026
_refine_ls_hydrogen_treatment constr
_refine_ls_matrix_type full
_refine_ls_number_parameters 361
_refine_ls_number_reflns 5510
_refine_ls_number_restraints 0
_refine_ls_restrained_S_all 1.026
_refine_ls_R_factor_all 0.1935
_refine_ls_R_factor_gt 0.0752
_refine_ls_shift/su_max 0.001
_refine_ls_shift/su_mean 0.000
_refine_ls_structure_factor_coef Fsqd
_refine_ls_weighting_details 'calc w=1/[\s^2^(Fo^2^)+(0.0987P)^2^+3.3760P] where P=(Fo^2^+2Fc^2^)/3'
_refine_ls_weighting_scheme calc
_refine_ls_wR_factor_gt 0.1673
_refine_ls_wR_factor_ref 0.2241
_reflns_number_gt 2477
_reflns_number_total 5510
_reflns_threshold_expression I>2\s(I)
_cod_data_source_file c5dt03648h2.cif
_cod_data_source_block 3c
_cod_depositor_comments 'Adding full bibliography for 7037258--7037260.cif.'
_cod_original_cell_volume 2525.1(5)
_cod_original_sg_symbol_H-M 'P 21/c'
_cod_database_code 7037260

loop_
_symmetry_equiv_pos_as_xyz
'x, y, z'
'-x, y+1/2, -z+1/2'
'-x, -y, -z'
'x, -y-1/2, z-1/2'

loop_
_atom_site_label
_atom_site_type_symbol
_atom_site_fract_x
_atom_site_fract_y
_atom_site_fract_z
_atom_site_U_iso_or_equiv
_atom_site_adp_type
_atom_site_occupancy
_atom_site_symmetry_multiplicity
_atom_site_calc_flag
_atom_site_refinement_flags
C1 C 0.1794(12) -0.0044(5) 0.7622(8) 0.052(3) Uani 1 1 d .
H1 H 0.1738 -0.0042 0.6945 0.063 Uiso 1 1 calc R
C2 C 0.0867(12) -0.0481(5) 0.7943(8) 0.058(3) Uani 1 1 d .
H2 H 0.0161 -0.0751 0.7495 0.070 Uiso 1 1 calc R
C3 C 0.0986(14) -0.0517(6) 0.8928(8) 0.066(3) Uani 1 1 d .
H3 H 0.0404 -0.0833 0.9172 0.080 Uiso 1 1 calc R
C4 C 0.1978(12) -0.0084(5) 0.9573(7) 0.050(3) Uani 1 1 d .
C5 C 0.2863(10) 0.0348(5) 0.9160(6) 0.040(2) Uani 1 1 d .
C6 C 0.3837(12) 0.0809(5) 0.9755(7) 0.046(3) Uani 1 1 d .
C7 C 0.3919(12) 0.0805(5) 1.0745(7) 0.055(3) Uani 1 1 d .
H7 H 0.4565 0.1112 1.1162 0.066 Uiso 1 1 calc R
C8 C 0.3075(14) 0.0363(7) 1.1136(8) 0.073(4) Uani 1 1 d .
H8 H 0.3194 0.0357 1.1820 0.088 Uiso 1 1 calc R
C9 C 0.2097(13) -0.0057(6) 1.0571(8) 0.066(3) Uani 1 1 d .
H9 H 0.1483 -0.0337 1.0849 0.079 Uiso 1 1 calc R
C10 C 0.4753(12) 0.1240(5) 0.9297(7) 0.060(3) Uani 1 1 d .
H10A H 0.5849 0.1133 0.9552 0.072 Uiso 1 1 calc R
H10B H 0.4601 0.1706 0.9460 0.072 Uiso 1 1 calc R
C11 C 0.5457(9) 0.1922(5) 0.7706(7) 0.040(2) Uani 1 1 d .
H11 H 0.4987 0.2342 0.7858 0.048 Uiso 1 1 calc R
C12 C 0.5249(10) 0.1845(5) 0.6668(7) 0.043(2) Uani 1 1 d .
C13 C 0.3951(10) 0.2155(5) 0.5968(7) 0.043(2) Uani 1 1 d .
H13 H 0.3290 0.2442 0.6194 0.052 Uiso 1 1 calc R
C14 C 0.3685(11) 0.2030(5) 0.4974(7) 0.051(3) Uani 1 1 d .
H14 H 0.2861 0.2244 0.4530 0.061 Uiso 1 1 calc R
C15 C 0.4594(11) 0.1601(5) 0.4623(7) 0.049(3) Uani 1 1 d .
H15 H 0.4366 0.1502 0.3948 0.059 Uiso 1 1 calc R
C16 C 0.5867(11) 0.1310(5) 0.5278(7) 0.044(2) Uani 1 1 d .
H16 H 0.6510 0.1026 0.5030 0.053 Uiso 1 1 calc R
C17 C 0.6215(10) 0.1429(5) 0.6290(7) 0.041(2) Uani 1 1 d .
C18 C 0.7552(10) 0.1117(4) 0.6967(7) 0.040(2) Uani 1 1 d .
H18A H 0.8384 0.1073 0.6637 0.048 Uiso 1 1 calc R
H18B H 0.7268 0.0668 0.7130 0.048 Uiso 1 1 calc R
C19 C 0.8136(10) 0.1509(4) 0.7906(6) 0.039(2) Uani 1 1 d .
C20 C 0.9674(11) 0.1472(5) 0.8413(7) 0.045(2) Uani 1 1 d .
H20 H 1.0374 0.1238 0.8142 0.054 Uiso 1 1 calc R
C21 C 1.0188(11) 0.1785(5) 0.9331(7) 0.049(3) Uani 1 1 d .
H21 H 1.1231 0.1760 0.9682 0.059 Uiso 1 1 calc R
C22 C 0.9157(11) 0.2124(5) 0.9708(7) 0.048(3) Uani 1 1 d .
H22 H 0.9491 0.2328 1.0328 0.058 Uiso 1 1 calc R
C23 C 0.7645(10) 0.2173(5) 0.9196(6) 0.041(2) Uani 1 1 d .
H23 H 0.6968 0.2427 0.9459 0.049 Uiso 1 1 calc R
C24 C 0.7085(10) 0.1858(5) 0.8302(7) 0.042(2) Uani 1 1 d .
C25 C 0.4362(12) 0.0280(6) 0.6356(7) 0.051(3) Uani 1 1 d .
C26 C 0.2002(11) 0.1190(5) 0.6157(7) 0.049(3) Uani 1 1 d .
C27 C 0.2593(12) 0.0559(5) 0.4732(8) 0.052(3) Uani 1 1 d .
C28 C 0.9045(11) 0.3371(6) 0.8802(7) 0.050(3) Uani 1 1 d .
C29 C 0.7880(11) 0.2889(5) 0.7106(7) 0.048(3) Uani 1 1 d .
C30 C 1.0753(12) 0.2747(5) 0.7803(7) 0.046(2) Uani 1 1 d .
N1 N 0.2752(9) 0.0370(4) 0.8180(6) 0.044(2) Uani 1 1 d .
O1 O 0.4719(8) -0.0244(4) 0.6633(5) 0.0506(18) Uani 1 1 d .
O2 O 0.0844(8) 0.1308(4) 0.6324(5) 0.0597(19) Uani 1 1 d .
O3 O 0.1878(9) 0.0240(4) 0.4136(5) 0.069(2) Uani 1 1 d .
O4 O 0.8985(9) 0.3873(4) 0.9160(5) 0.060(2) Uani 1 1 d .
O5 O 0.7156(9) 0.3112(4) 0.6393(5) 0.066(2) Uani 1 1 d .
O6 O 1.1739(8) 0.2896(4) 0.7484(5) 0.067(2) Uani 1 1 d .
Cr1 Cr 0.37508(16) 0.10825(7) 0.57463(10) 0.0385(4) Uani 1 1 d .
Cr2 Cr 0.90584(16) 0.25397(8) 0.82530(10) 0.0404(4) Uani 1 1 d .
Pd1 Pd 0.41300(8) 0.11202(4) 0.78263(5) 0.0436(3) Uani 1 1 d .

loop_
_atom_site_aniso_label
_atom_site_aniso_U_11
_atom_site_aniso_U_22
_atom_site_aniso_U_33
_atom_site_aniso_U_23
_atom_site_aniso_U_13
_atom_site_aniso_U_12
C1 0.057(7) 0.049(7) 0.053(6) -0.003(6) 0.019(6) 0.000(6)
C2 0.062(7) 0.029(6) 0.081(8) -0.009(6) 0.016(6) -0.011(5)
C3 0.079(9) 0.063(8) 0.057(7) 0.015(6) 0.020(7) -0.001(6)
C4 0.051(6) 0.049(7) 0.052(6) 0.010(5) 0.018(6) 0.005(5)
C5 0.040(5) 0.045(6) 0.035(5) 0.003(5) 0.012(5) 0.011(5)
C6 0.054(6) 0.051(6) 0.038(6) 0.010(5) 0.024(5) 0.026(5)
C7 0.056(7) 0.055(7) 0.045(6) 0.004(5) -0.003(5) 0.003(6)
C8 0.075(9) 0.097(10) 0.042(6) 0.024(7) 0.004(6) -0.005(8)
C9 0.058(7) 0.086(9) 0.054(7) 0.022(7) 0.015(6) -0.008(7)
C10 0.058(7) 0.071(8) 0.044(6) -0.025(6) 0.000(5) 0.000(6)
C11 0.030(5) 0.042(6) 0.050(6) -0.010(5) 0.013(5) -0.002(4)
C12 0.031(5) 0.040(6) 0.061(6) -0.023(5) 0.017(5) -0.008(4)
C13 0.036(5) 0.046(6) 0.049(6) 0.002(5) 0.011(5) -0.002(4)
C14 0.043(6) 0.056(7) 0.047(6) 0.008(5) 0.001(5) 0.009(5)
C15 0.047(6) 0.062(7) 0.038(5) 0.018(5) 0.011(5) 0.002(5)
C16 0.042(6) 0.058(6) 0.037(5) -0.003(5) 0.017(5) -0.005(5)
C17 0.040(5) 0.039(6) 0.043(6) -0.007(5) 0.011(5) -0.001(5)
C18 0.029(5) 0.031(5) 0.056(6) -0.004(5) 0.003(4) -0.003(4)
C19 0.038(5) 0.041(6) 0.040(5) 0.002(5) 0.015(5) -0.005(4)
C20 0.037(6) 0.048(6) 0.043(6) 0.008(5) -0.003(5) 0.001(5)
C21 0.039(6) 0.062(7) 0.041(6) 0.011(5) 0.004(5) -0.005(5)
C22 0.050(7) 0.052(7) 0.040(6) 0.005(5) 0.006(5) -0.012(5)
C23 0.039(6) 0.053(6) 0.033(5) -0.008(5) 0.013(5) -0.014(5)
C24 0.029(5) 0.048(6) 0.047(6) 0.000(5) 0.003(4) -0.005(4)
C25 0.044(6) 0.070(8) 0.039(6) -0.010(6) 0.012(5) -0.011(6)
C26 0.034(5) 0.070(8) 0.044(6) -0.010(5) 0.010(5) -0.009(5)
C27 0.050(7) 0.057(7) 0.047(6) 0.001(6) 0.009(5) 0.024(6)
C28 0.039(6) 0.066(8) 0.041(6) 0.011(6) 0.006(5) -0.003(5)
C29 0.041(6) 0.062(7) 0.039(6) -0.007(5) 0.006(5) -0.007(5)
C30 0.042(6) 0.047(6) 0.040(6) 0.000(5) -0.006(5) -0.004(5)
N1 0.047(5) 0.040(5) 0.049(5) -0.007(4) 0.020(4) -0.003(4)
O1 0.057(5) 0.046(5) 0.048(4) 0.001(4) 0.010(4) 0.002(4)
O2 0.045(4) 0.084(6) 0.048(4) -0.002(4) 0.008(4) 0.002(4)
O3 0.059(5) 0.082(6) 0.054(5) -0.027(4) -0.007(4) -0.005(4)
O4 0.078(5) 0.045(5) 0.052(5) -0.015(4) 0.010(4) -0.007(4)
O5 0.067(5) 0.076(6) 0.044(4) 0.009(4) -0.006(4) -0.007(4)
O6 0.043(4) 0.091(6) 0.072(5) 0.011(5) 0.023(4) -0.008(4)
Cr1 0.0323(8) 0.0501(10) 0.0313(8) -0.0050(7) 0.0048(6) -0.0014(7)
Cr2 0.0369(9) 0.0464(10) 0.0343(8) -0.0007(7) 0.0027(7) -0.0034(7)
Pd1 0.0399(5) 0.0500(5) 0.0405(5) -0.0042(4) 0.0095(3) -0.0025(4)

loop_
_atom_type_symbol
_atom_type_description
_atom_type_scat_dispersion_real
_atom_type_scat_dispersion_imag
_atom_type_scat_source
C C 0.0033 0.0016 'International Tables Vol C Tables 4.2.6.8 and 6.1.1.4'
H H 0.0000 0.0000 'International Tables Vol C Tables 4.2.6.8 and 6.1.1.4'
N N 0.0061 0.0033 'International Tables Vol C Tables 4.2.6.8 and 6.1.1.4'
O O 0.0106 0.0060 'International Tables Vol C Tables 4.2.6.8 and 6.1.1.4'
Cr Cr 0.3209 0.6236 'International Tables Vol C Tables 4.2.6.8 and 6.1.1.4'
Pd Pd -0.9988 1.0072 'International Tables Vol C Tables 4.2.6.8 and 6.1.1.4'

loop_
_geom_angle_atom_site_label_1
_geom_angle_atom_site_label_2
_geom_angle_atom_site_label_3
_geom_angle
N1 C1 C2 125.0(10)
N1 C1 H1 117.5
C2 C1 H1 117.5
C1 C2 C3 118.5(10)
C1 C2 H2 120.8
C3 C2 H2 120.8
C2 C3 C4 119.7(11)
C2 C3 H3 120.2
C4 C3 H3 120.2
C9 C4 C3 123.5(10)
C9 C4 C5 119.7(10)
C3 C4 C5 116.8(9)
N1 C5 C6 117.3(9)
N1 C5 C4 122.8(9)
C6 C5 C4 119.8(9)
C7 C6 C5 117.7(10)
C7 C6 C10 124.3(10)
C5 C6 C10 117.9(8)
C8 C7 C6 121.2(10)
C8 C7 H7 119.4
C6 C7 H7 119.4
C9 C8 C7 121.4(11)
C9 C8 H8 119.3
C7 C8 H8 119.3
C8 C9 C4 120.0(11)
C8 C9 H9 120.0
C4 C9 H9 120.0
C6 C10 Pd1 110.2(7)
C6 C10 H10A 109.6
Pd1 C10 H10A 109.6
C6 C10 H10B 109.6
Pd1 C10 H10B 109.6
H10A C10 H10B 108.1
C12 C11 C24 114.5(8)
C12 C11 Pd1 94.3(6)
C24 C11 Pd1 113.2(6)
C12 C11 H11 111.3
C24 C11 H11 111.3
Pd1 C11 H11 111.3
C17 C12 C11 121.4(9)
C17 C12 C13 117.5(8)
C11 C12 C13 120.9(8)
C17 C12 Cr1 73.1(5)
C11 C12 Cr1 124.7(6)
C13 C12 Cr1 69.0(5)
C17 C12 Pd1 106.5(6)
C11 C12 Pd1 52.0(5)
C13 C12 Pd1 107.1(6)
Cr1 C12 Pd1 72.7(3)
C14 C13 C12 120.4(9)
C14 C13 Cr1 71.8(6)
C12 C13 Cr1 72.3(5)
C14 C13 H13 119.8
C12 C13 H13 119.8
Cr1 C13 H13 128.3
C15 C14 C13 121.3(9)
C15 C14 Cr1 71.8(6)
C13 C14 Cr1 71.3(6)
C15 C14 H14 119.4
C13 C14 H14 119.4
Cr1 C14 H14 130.2
C14 C15 C16 119.3(9)
C14 C15 Cr1 71.8(6)
C16 C15 Cr1 72.7(5)
C14 C15 H15 120.3
C16 C15 H15 120.3
Cr1 C15 H15 127.2
C15 C16 C17 122.0(9)
C15 C16 Cr1 70.3(5)
C17 C16 Cr1 73.4(5)
C15 C16 H16 119.0
C17 C16 H16 119.0
Cr1 C16 H16 129.9
C16 C17 C12 119.4(9)
C16 C17 C18 121.2(8)
C12 C17 C18 119.4(8)
C16 C17 Cr1 70.2(5)
C12 C17 Cr1 70.4(5)
C18 C17 Cr1 130.9(6)
C17 C18 C19 112.6(8)
C17 C18 H18A 109.1
C19 C18 H18A 109.1
C17 C18 H18B 109.1
C19 C18 H18B 109.1
H18A C18 H18B 107.8
C20 C19 C24 120.5(8)
C20 C19 C18 119.8(8)
C24 C19 C18 119.5(8)
C20 C19 Cr2 70.9(5)
C24 C19 Cr2 72.6(5)
C18 C19 Cr2 134.3(6)
C19 C20 C21 119.8(9)
C19 C20 Cr2 72.9(5)
C21 C20 Cr2 71.0(6)
C19 C20 H20 120.1
C21 C20 H20 120.1
Cr2 C20 H20 128.3
C22 C21 C20 119.2(9)
C22 C21 Cr2 71.6(6)
C20 C21 Cr2 71.9(5)
C22 C21 H21 120.4
C20 C21 H21 120.4
Cr2 C21 H21 128.2
C21 C22 C23 120.9(9)
C21 C22 Cr2 72.2(6)
C23 C22 Cr2 71.7(5)
C21 C22 H22 119.6
C23 C22 H22 119.6
Cr2 C22 H22 128.9
C22 C23 C24 121.7(9)
C22 C23 Cr2 72.0(5)
C24 C23 Cr2 74.6(5)
C22 C23 H23 119.1
C24 C23 H23 119.1
Cr2 C23 H23 126.2
C23 C24 C19 117.8(8)
C23 C24 C11 123.1(9)
C19 C24 C11 118.9(8)
C23 C24 Cr2 69.2(5)
C19 C24 Cr2 71.1(5)
C11 C24 Cr2 126.4(6)
O1 C25 Cr1 172.6(9)
O2 C26 Cr1 171.9(9)
O2 C26 Pd1 108.5(7)
Cr1 C26 Pd1 77.9(3)
O3 C27 Cr1 178.5(10)
O4 C28 Cr2 176.7(9)
O5 C29 Cr2 179.3(10)
O6 C30 Cr2 176.0(9)
C1 N1 C5 117.1(8)
C1 N1 Pd1 130.9(7)
C5 N1 Pd1 111.9(6)
C26 Cr1 C25 97.7(5)
C26 Cr1 C27 87.4(4)
C25 Cr1 C27 84.4(4)
C26 Cr1 C13 83.3(4)
C25 Cr1 C13 142.7(4)
C27 Cr1 C13 132.7(4)
C26 Cr1 C14 98.0(4)
C25 Cr1 C14 163.9(4)
C27 Cr1 C14 100.0(4)
C13 Cr1 C14 36.9(3)
C26 Cr1 C15 131.4(4)
C25 Cr1 C15 129.5(4)
C27 Cr1 C15 86.8(4)
C13 Cr1 C15 66.5(4)
C14 Cr1 C15 36.4(3)
C26 Cr1 C16 161.2(4)
C25 Cr1 C16 98.3(4)
C27 Cr1 C16 103.9(4)
C13 Cr1 C16 78.0(4)
C14 Cr1 C16 65.6(4)
C15 Cr1 C16 37.0(3)
C26 Cr1 C12 100.0(4)
C25 Cr1 C12 105.6(4)
C27 Cr1 C12 166.4(4)
C13 Cr1 C12 38.7(3)
C14 Cr1 C12 67.9(4)
C15 Cr1 C12 79.8(4)
C16 Cr1 C12 66.1(3)
C26 Cr1 C17 134.9(4)
C25 Cr1 C17 88.0(4)
C27 Cr1 C17 137.7(4)
C13 Cr1 C17 67.0(3)
C14 Cr1 C17 78.3(4)
C15 Cr1 C17 66.7(3)
C16 Cr1 C17 36.4(3)
C12 Cr1 C17 36.5(3)
C26 Cr1 Pd1 63.6(3)
C25 Cr1 Pd1 66.7(3)
C27 Cr1 Pd1 134.1(3)
C13 Cr1 Pd1 81.0(3)
C14 Cr1 Pd1 117.8(3)
C15 Cr1 Pd1 139.1(3)
C16 Cr1 Pd1 114.5(2)
C12 Cr1 Pd1 59.4(3)
C17 Cr1 Pd1 78.4(2)
C29 Cr2 C30 87.2(4)
C29 Cr2 C28 87.5(4)
C30 Cr2 C28 92.0(4)
C29 Cr2 C23 111.8(4)
C30 Cr2 C23 161.0(4)
C28 Cr2 C23 89.1(4)
C29 Cr2 C22 147.8(4)
C30 Cr2 C22 124.8(4)
C28 Cr2 C22 87.5(4)
C23 Cr2 C22 36.3(3)
C29 Cr2 C21 159.0(4)
C30 Cr2 C21 96.8(4)
C28 Cr2 C21 112.8(4)
C23 Cr2 C21 65.5(4)
C22 Cr2 C21 36.2(3)
C29 Cr2 C20 122.3(4)
C30 Cr2 C20 92.7(4)
C28 Cr2 C20 149.9(4)
C23 Cr2 C20 77.3(4)
C22 Cr2 C20 65.6(4)
C21 Cr2 C20 37.1(3)
C29 Cr2 C19 93.8(4)
C30 Cr2 C19 115.3(4)
C28 Cr2 C19 152.7(4)
C23 Cr2 C19 65.2(3)
C22 Cr2 C19 77.0(3)
C21 Cr2 C19 65.8(3)
C20 Cr2 C19 36.2(3)
C29 Cr2 C24 88.9(4)
C30 Cr2 C24 150.9(4)
C28 Cr2 C24 116.6(4)
C23 Cr2 C24 36.2(3)
C22 Cr2 C24 65.3(3)
C21 Cr2 C24 77.6(3)
C20 Cr2 C24 65.5(3)
C19 Cr2 C24 36.4(3)
C10 Pd1 C11 88.7(4)
C10 Pd1 N1 82.3(4)
C11 Pd1 N1 170.1(3)
C10 Pd1 C12 122.2(4)
C11 Pd1 C12 33.7(3)
N1 Pd1 C12 155.5(3)
C10 Pd1 C26 149.2(4)
C11 Pd1 C26 100.9(3)
N1 Pd1 C26 85.0(3)
C12 Pd1 C26 73.5(3)
C10 Pd1 Cr1 169.5(3)
C11 Pd1 Cr1 81.5(3)
N1 Pd1 Cr1 107.7(2)
C12 Pd1 Cr1 47.9(2)
C26 Pd1 Cr1 38.5(2)

loop_
_geom_bond_atom_site_label_1
_geom_bond_atom_site_label_2
_geom_bond_distance
C1 N1 1.316(12)
C1 C2 1.378(14)
C1 H1 0.9500
C2 C3 1.378(15)
C2 H2 0.9500
C3 C4 1.413(15)
C3 H3 0.9500
C4 C9 1.395(14)
C4 C5 1.414(13)
C5 N1 1.370(11)
C5 C6 1.408(13)
C6 C7 1.390(13)
C6 C10 1.469(14)
C7 C8 1.386(15)
C7 H7 0.9500
C8 C9 1.337(15)
C8 H8 0.9500
C9 H9 0.9500
C10 Pd1 2.034(9)
C10 H10A 0.9900
C10 H10B 0.9900
C11 C12 1.447(13)
C11 C24 1.505(12)
C11 Pd1 2.057(9)
C11 H11 1.0000
C12 C17 1.418(12)
C12 C13 1.471(13)
C12 Cr1 2.243(9)
C12 Pd1 2.602(10)
C13 C14 1.393(13)
C13 Cr1 2.199(9)
C13 H13 0.9500
C14 C15 1.378(13)
C14 Cr1 2.206(10)
C14 H14 0.9500
C15 C16 1.410(12)
C15 Cr1 2.207(9)
C15 H15 0.9500
C16 C17 1.411(12)
C16 Cr1 2.237(9)
C16 H16 0.9500
C17 C18 1.481(12)
C17 Cr1 2.279(9)
C18 C19 1.527(12)
C18 H18A 0.9900
C18 H18B 0.9900
C19 C20 1.396(12)
C19 C24 1.415(12)
C19 Cr2 2.258(9)
C20 C21 1.417(12)
C20 Cr2 2.233(10)
C20 H20 0.9500
C21 C22 1.377(13)
C21 Cr2 2.220(10)
C21 H21 0.9500
C22 C23 1.379(12)
C22 Cr2 2.213(9)
C22 H22 0.9500
C23 C24 1.395(12)
C23 Cr2 2.209(9)
C23 H23 0.9500
C24 Cr2 2.278(9)
C25 O1 1.149(12)
C25 Cr1 1.860(13)
C26 O2 1.160(11)
C26 Cr1 1.839(10)
C26 Pd1 2.646(10)
C27 O3 1.127(11)
C27 Cr1 1.877(12)
C28 O4 1.145(11)
C28 Cr2 1.860(12)
C29 O5 1.148(11)
C29 Cr2 1.843(10)
C30 O6 1.143(11)
C30 Cr2 1.860(12)
N1 Pd1 2.111(8)
Cr1 Pd1 2.8874(16)

loop_
_geom_torsion_atom_site_label_1
_geom_torsion_atom_site_label_2
_geom_torsion_atom_site_label_3
_geom_torsion_atom_site_label_4
_geom_torsion
N1 C1 C2 C3 -3.3(17)
C1 C2 C3 C4 3.7(16)
C2 C3 C4 C9 175.7(10)
C2 C3 C4 C5 -3.1(16)
C9 C4 C5 N1 -176.9(9)
C3 C4 C5 N1 2.0(14)
C9 C4 C5 C6 -1.1(14)
C3 C4 C5 C6 177.8(9)
N1 C5 C6 C7 177.9(8)
C4 C5 C6 C7 1.8(14)
N1 C5 C6 C10 -4.9(13)
C4 C5 C6 C10 179.0(9)
C5 C6 C7 C8 0.2(15)
C10 C6 C7 C8 -176.8(10)
C6 C7 C8 C9 -3.2(18)
C7 C8 C9 C4 4.0(19)
C3 C4 C9 C8 179.3(12)
C5 C4 C9 C8 -1.8(17)
C7 C6 C10 Pd1 -175.7(8)
C5 C6 C10 Pd1 7.3(11)
C24 C11 C12 C17 30.9(12)
Pd1 C11 C12 C17 -86.9(8)
C24 C11 C12 C13 -153.9(8)
Pd1 C11 C12 C13 88.2(8)
C24 C11 C12 Cr1 121.4(8)
Pd1 C11 C12 Cr1 3.5(8)
C24 C11 C12 Pd1 117.9(9)
C17 C12 C13 C14 1.0(13)
C11 C12 C13 C14 -174.3(9)
Cr1 C12 C13 C14 -55.5(8)
Pd1 C12 C13 C14 -118.7(8)
C17 C12 C13 Cr1 56.5(7)
C11 C12 C13 Cr1 -118.8(8)
Pd1 C12 C13 Cr1 -63.2(4)
C12 C13 C14 C15 1.9(15)
Cr1 C13 C14 C15 -53.8(9)
C12 C13 C14 Cr1 55.7(8)
C13 C14 C15 C16 -3.4(15)
Cr1 C14 C15 C16 -57.0(8)
C13 C14 C15 Cr1 53.5(9)
C14 C15 C16 C17 2.0(14)
Cr1 C15 C16 C17 -54.5(8)
C14 C15 C16 Cr1 56.5(8)
C15 C16 C17 C12 1.0(14)
Cr1 C16 C17 C12 -52.2(8)
C15 C16 C17 C18 179.6(8)
Cr1 C16 C17 C18 126.5(8)
C15 C16 C17 Cr1 53.2(8)
C11 C12 C17 C16 172.9(8)
C13 C12 C17 C16 -2.4(13)
Cr1 C12 C17 C16 52.1(8)
Pd1 C12 C17 C16 117.7(8)
C11 C12 C17 C18 -5.8(13)
C13 C12 C17 C18 178.9(8)
Cr1 C12 C17 C18 -126.6(8)
Pd1 C12 C17 C18 -61.0(9)
C11 C12 C17 Cr1 120.8(9)
C13 C12 C17 Cr1 -54.5(7)
Pd1 C12 C17 Cr1 65.6(3)
C16 C17 C18 C19 155.2(8)
C12 C17 C18 C19 -26.1(12)
Cr1 C17 C18 C19 -114.8(8)
C17 C18 C19 C20 -152.0(8)
C17 C18 C19 C24 33.9(12)
C17 C18 C19 Cr2 -60.2(11)
C24 C19 C20 C21 0.1(13)
C18 C19 C20 C21 -174.0(8)
Cr2 C19 C20 C21 55.2(8)
C24 C19 C20 Cr2 -55.2(8)
C18 C19 C20 Cr2 130.8(8)
C19 C20 C21 C22 -0.3(14)
Cr2 C20 C21 C22 55.8(8)
C19 C20 C21 Cr2 -56.1(8)
C20 C21 C22 C23 -1.1(14)
Cr2 C21 C22 C23 54.8(8)
C20 C21 C22 Cr2 -56.0(8)
C21 C22 C23 C24 2.9(14)
Cr2 C22 C23 C24 58.0(8)
C21 C22 C23 Cr2 -55.0(8)
C22 C23 C24 C19 -3.1(14)
Cr2 C23 C24 C19 53.7(8)
C22 C23 C24 C11 -177.5(9)
Cr2 C23 C24 C11 -120.7(9)
C22 C23 C24 Cr2 -56.8(8)
C20 C19 C24 C23 1.6(13)
C18 C19 C24 C23 175.6(8)
Cr2 C19 C24 C23 -52.8(8)
C20 C19 C24 C11 176.2(8)
C18 C19 C24 C11 -9.8(13)
Cr2 C19 C24 C11 121.8(8)
C20 C19 C24 Cr2 54.4(8)
C18 C19 C24 Cr2 -131.6(8)
C12 C11 C24 C23 151.9(9)
Pd1 C11 C24 C23 -101.6(9)
C12 C11 C24 C19 -22.4(12)
Pd1 C11 C24 C19 84.1(9)
C12 C11 C24 Cr2 64.5(11)
Pd1 C11 C24 Cr2 171.0(5)
C2 C1 N1 C5 2.1(15)
C2 C1 N1 Pd1 -174.6(8)
C6 C5 N1 C1 -177.4(9)
C4 C5 N1 C1 -1.4(13)
C6 C5 N1 Pd1 0.0(10)
C4 C5 N1 Pd1 175.9(7)
Pd1 C26 Cr1 C25 59.1(4)
Pd1 C26 Cr1 C27 143.1(4)
Pd1 C26 Cr1 C13 -83.3(3)
Pd1 C26 Cr1 C14 -117.2(3)
Pd1 C26 Cr1 C15 -133.5(4)
Pd1 C26 Cr1 C16 -88.9(12)
Pd1 C26 Cr1 C12 -48.3(3)
Pd1 C26 Cr1 C17 -35.7(6)
C14 C13 Cr1 C26 -113.1(6)
C12 C13 Cr1 C26 115.3(6)
C14 C13 Cr1 C25 153.1(7)
C12 C13 Cr1 C25 21.5(9)
C14 C13 Cr1 C27 -33.0(8)
C12 C13 Cr1 C27 -164.5(6)
C12 C13 Cr1 C14 -131.6(8)
C14 C13 Cr1 C15 28.0(6)
C12 C13 Cr1 C15 -103.6(6)
C14 C13 Cr1 C16 65.1(6)
C12 C13 Cr1 C16 -66.5(5)
C14 C13 Cr1 C12 131.6(8)
C14 C13 Cr1 C17 101.6(6)
C12 C13 Cr1 C17 -30.0(5)
C14 C13 Cr1 Pd1 -177.3(6)
C12 C13 Cr1 Pd1 51.1(5)
C15 C14 Cr1 C26 -159.2(6)
C13 C14 Cr1 C26 67.3(6)
C15 C14 Cr1 C25 34.1(17)
C13 C14 Cr1 C25 -99.4(15)
C15 C14 Cr1 C27 -70.5(6)
C13 C14 Cr1 C27 156.1(6)
C15 C14 Cr1 C13 133.5(9)
C13 C14 Cr1 C15 -133.5(9)
C15 C14 Cr1 C16 30.4(6)
C13 C14 Cr1 C16 -103.0(6)
C15 C14 Cr1 C12 103.2(6)
C13 C14 Cr1 C12 -30.3(5)
C15 C14 Cr1 C17 66.4(6)
C13 C14 Cr1 C17 -67.0(6)
C15 C14 Cr1 Pd1 136.4(5)
C13 C14 Cr1 Pd1 3.0(7)
C14 C15 Cr1 C26 28.0(8)
C16 C15 Cr1 C26 158.0(6)
C14 C15 Cr1 C25 -168.3(6)
C16 C15 Cr1 C25 -38.3(8)
C14 C15 Cr1 C27 111.6(6)
C16 C15 Cr1 C27 -118.4(6)
C14 C15 Cr1 C13 -28.4(6)
C16 C15 Cr1 C13 101.7(6)
C16 C15 Cr1 C14 130.0(9)
C14 C15 Cr1 C16 -130.0(9)
C14 C15 Cr1 C12 -66.5(6)
C16 C15 Cr1 C12 63.5(6)
C14 C15 Cr1 C17 -102.2(6)
C16 C15 Cr1 C17 27.8(6)
C14 C15 Cr1 Pd1 -68.6(7)
C16 C15 Cr1 Pd1 61.4(7)
C15 C16 Cr1 C26 -60.9(14)
C17 C16 Cr1 C26 73.0(13)
C15 C16 Cr1 C25 151.1(6)
C17 C16 Cr1 C25 -75.1(6)
C15 C16 Cr1 C27 64.8(7)
C17 C16 Cr1 C27 -161.3(6)
C15 C16 Cr1 C13 -66.6(6)
C17 C16 Cr1 C13 67.2(6)
C15 C16 Cr1 C14 -29.9(6)
C17 C16 Cr1 C14 103.9(6)
C17 C16 Cr1 C15 133.9(9)
C15 C16 Cr1 C12 -105.5(7)
C17 C16 Cr1 C12 28.4(6)
C15 C16 Cr1 C17 -133.9(9)
C15 C16 Cr1 Pd1 -140.8(5)
C17 C16 Cr1 Pd1 -7.0(6)
C17 C12 Cr1 C26 164.9(6)
C11 C12 Cr1 C26 48.1(9)
C13 C12 Cr1 C26 -65.7(6)
Pd1 C12 Cr1 C26 51.0(4)
C17 C12 Cr1 C25 64.0(6)
C11 C12 Cr1 C25 -52.9(8)
C13 C12 Cr1 C25 -166.7(6)
Pd1 C12 Cr1 C25 -50.0(4)
C17 C12 Cr1 C27 -72.6(18)
C11 C12 Cr1 C27 170.5(14)
C13 C12 Cr1 C27 56.7(17)
Pd1 C12 Cr1 C27 173.4(15)
C17 C12 Cr1 C13 -129.3(8)
C11 C12 Cr1 C13 113.8(10)
Pd1 C12 Cr1 C13 116.7(5)
C17 C12 Cr1 C14 -100.4(6)
C11 C12 Cr1 C14 142.8(9)
C13 C12 Cr1 C14 29.0(5)
Pd1 C12 Cr1 C14 145.7(4)
C17 C12 Cr1 C15 -64.4(6)
C11 C12 Cr1 C15 178.7(8)
C13 C12 Cr1 C15 64.9(5)
Pd1 C12 Cr1 C15 -178.4(3)
C17 C12 Cr1 C16 -28.3(5)
C11 C12 Cr1 C16 -145.2(9)
C13 C12 Cr1 C16 101.0(6)
Pd1 C12 Cr1 C16 -142.3(4)
C11 C12 Cr1 C17 -116.9(11)
C13 C12 Cr1 C17 129.3(8)
Pd1 C12 Cr1 C17 -113.9(6)
C17 C12 Cr1 Pd1 113.9(6)
C11 C12 Cr1 Pd1 -2.9(6)
C13 C12 Cr1 Pd1 -116.7(5)
C16 C17 Cr1 C26 -154.2(7)
C12 C17 Cr1 C26 -21.2(8)
C18 C17 Cr1 C26 91.2(10)
C16 C17 Cr1 C25 106.9(6)
C12 C17 Cr1 C25 -120.0(6)
C18 C17 Cr1 C25 -7.7(9)
C16 C17 Cr1 C27 27.5(9)
C12 C17 Cr1 C27 160.6(7)
C18 C17 Cr1 C27 -87.1(10)
C16 C17 Cr1 C13 -101.4(6)
C12 C17 Cr1 C13 31.7(6)
C18 C17 Cr1 C13 144.0(9)
C16 C17 Cr1 C14 -64.5(6)
C12 C17 Cr1 C14 68.6(6)
C18 C17 Cr1 C14 -179.1(9)
C16 C17 Cr1 C15 -28.2(6)
C12 C17 Cr1 C15 104.9(7)
C18 C17 Cr1 C15 -142.8(9)
C12 C17 Cr1 C16 133.1(9)
C18 C17 Cr1 C16 -114.6(11)
C16 C17 Cr1 C12 -133.1(9)
C18 C17 Cr1 C12 112.3(11)
C16 C17 Cr1 Pd1 173.5(6)
C12 C17 Cr1 Pd1 -53.4(5)
C18 C17 Cr1 Pd1 58.9(8)
C22 C23 Cr2 C29 -174.1(6)
C24 C23 Cr2 C29 54.4(7)
C22 C23 Cr2 C30 6.3(15)
C24 C23 Cr2 C30 -125.3(12)
C22 C23 Cr2 C28 -87.1(6)
C24 C23 Cr2 C28 141.3(6)
C24 C23 Cr2 C22 -131.6(9)
C22 C23 Cr2 C21 28.6(6)
C24 C23 Cr2 C21 -102.9(6)
C22 C23 Cr2 C20 65.9(6)
C24 C23 Cr2 C20 -65.7(6)
C22 C23 Cr2 C19 102.1(7)
C24 C23 Cr2 C19 -29.5(5)
C22 C23 Cr2 C24 131.6(9)
C21 C22 Cr2 C29 142.8(8)
C23 C22 Cr2 C29 10.4(11)
C21 C22 Cr2 C30 -45.2(8)
C23 C22 Cr2 C30 -177.5(6)
C21 C22 Cr2 C28 -135.8(6)
C23 C22 Cr2 C28 91.8(6)
C21 C22 Cr2 C23 132.4(9)
C23 C22 Cr2 C21 -132.4(9)
C21 C22 Cr2 C20 30.3(6)
C23 C22 Cr2 C20 -102.1(6)
C21 C22 Cr2 C19 66.7(6)
C23 C22 Cr2 C19 -65.6(6)
C21 C22 Cr2 C24 103.3(6)
C23 C22 Cr2 C24 -29.1(6)
C22 C21 Cr2 C29 -116.0(11)
C20 C21 Cr2 C29 14.4(14)
C22 C21 Cr2 C30 144.1(6)
C20 C21 Cr2 C30 -85.5(6)
C22 C21 Cr2 C28 49.0(7)
C20 C21 Cr2 C28 179.5(6)
C22 C21 Cr2 C23 -28.8(6)
C20 C21 Cr2 C23 101.7(6)
C20 C21 Cr2 C22 130.4(9)
C22 C21 Cr2 C20 -130.4(9)
C22 C21 Cr2 C19 -101.2(6)
C20 C21 Cr2 C19 29.2(5)
C22 C21 Cr2 C24 -64.8(6)
C20 C21 Cr2 C24 65.6(6)
C19 C20 Cr2 C29 -42.9(7)
C21 C20 Cr2 C29 -173.9(6)
C19 C20 Cr2 C30 -131.2(6)
C21 C20 Cr2 C30 97.7(6)
C19 C20 Cr2 C28 130.1(8)
C21 C20 Cr2 C28 -1.0(11)
C19 C20 Cr2 C23 65.1(5)
C21 C20 Cr2 C23 -66.0(6)
C19 C20 Cr2 C22 101.5(6)
C21 C20 Cr2 C22 -29.6(5)
C19 C20 Cr2 C21 131.1(8)
C21 C20 Cr2 C19 -131.1(8)
C19 C20 Cr2 C24 28.9(5)
C21 C20 Cr2 C24 -102.2(6)
C20 C19 Cr2 C29 144.8(6)
C24 C19 Cr2 C29 -83.0(6)
C18 C19 Cr2 C29 31.5(9)
C20 C19 Cr2 C30 56.2(6)
C24 C19 Cr2 C30 -171.6(5)
C18 C19 Cr2 C30 -57.1(10)
C20 C19 Cr2 C28 -123.3(9)
C24 C19 Cr2 C28 8.9(11)
C18 C19 Cr2 C28 123.4(10)
C20 C19 Cr2 C23 -102.9(6)
C24 C19 Cr2 C23 29.3(5)
C18 C19 Cr2 C23 143.8(10)
C20 C19 Cr2 C22 -66.4(6)
C24 C19 Cr2 C22 65.8(6)
C18 C19 Cr2 C22 -179.7(9)
C20 C19 Cr2 C21 -29.9(5)
C24 C19 Cr2 C21 102.3(6)
C18 C19 Cr2 C21 -143.2(10)
C24 C19 Cr2 C20 132.2(8)
C18 C19 Cr2 C20 -113.3(11)
C20 C19 Cr2 C24 -132.2(8)
C18 C19 Cr2 C24 114.5(11)
C23 C24 Cr2 C29 -131.0(6)
C19 C24 Cr2 C29 97.9(6)
C11 C24 Cr2 C29 -14.5(8)
C23 C24 Cr2 C30 146.9(8)
C19 C24 Cr2 C30 15.8(10)
C11 C24 Cr2 C30 -96.6(10)
C23 C24 Cr2 C28 -44.3(7)
C19 C24 Cr2 C28 -175.4(5)
C11 C24 Cr2 C28 72.2(9)
C19 C24 Cr2 C23 -131.1(8)
C11 C24 Cr2 C23 116.5(11)
C23 C24 Cr2 C22 29.2(6)
C19 C24 Cr2 C22 -101.9(6)
C11 C24 Cr2 C22 145.7(9)
C23 C24 Cr2 C21 65.2(6)
C19 C24 Cr2 C21 -65.9(6)
C11 C24 Cr2 C21 -178.3(9)
C23 C24 Cr2 C20 102.4(6)
C19 C24 Cr2 C20 -28.8(5)
C11 C24 Cr2 C20 -141.1(9)
C23 C24 Cr2 C19 131.1(8)
C11 C24 Cr2 C19 -112.4(10)
C6 C10 Pd1 C11 170.5(7)
C6 C10 Pd1 N1 -5.4(7)
C6 C10 Pd1 C12 174.7(6)
C6 C10 Pd1 C26 61.1(11)
C6 C10 Pd1 Cr1 -167.1(12)
C12 C11 Pd1 C10 173.7(6)
C24 C11 Pd1 C10 54.7(7)
C24 C11 Pd1 C12 -119.0(9)
C12 C11 Pd1 C26 -35.7(6)
C24 C11 Pd1 C26 -154.7(6)
C12 C11 Pd1 Cr1 -2.3(5)
C24 C11 Pd1 Cr1 -121.2(7)
C1 N1 Pd1 C10 -179.9(9)
C5 N1 Pd1 C10 3.2(6)
C1 N1 Pd1 C12 -0.1(13)
C5 N1 Pd1 C12 -176.9(6)
C1 N1 Pd1 C26 28.2(9)
C5 N1 Pd1 C26 -148.7(6)
C1 N1 Pd1 Cr1 -3.4(9)
C5 N1 Pd1 Cr1 179.8(5)
C17 C12 Pd1 C10 109.8(7)
C11 C12 Pd1 C10 -7.4(7)
C13 C12 Pd1 C10 -123.6(7)
Cr1 C12 Pd1 C10 175.6(4)
C17 C12 Pd1 C11 117.2(9)
C13 C12 Pd1 C11 -116.2(9)
Cr1 C12 Pd1 C11 -177.0(7)
C17 C12 Pd1 N1 -70.1(10)
C11 C12 Pd1 N1 172.7(7)
C13 C12 Pd1 N1 56.5(10)
Cr1 C12 Pd1 N1 -4.3(8)
C17 C12 Pd1 C26 -99.5(6)
C11 C12 Pd1 C26 143.3(6)
C13 C12 Pd1 C26 27.1(6)
Cr1 C12 Pd1 C26 -33.7(3)
C17 C12 Pd1 Cr1 -65.8(5)
C11 C12 Pd1 Cr1 177.0(7)
C13 C12 Pd1 Cr1 60.8(5)
O2 C26 Pd1 C10 -7.4(12)
Cr1 C26 Pd1 C10 167.4(6)
O2 C26 Pd1 C11 -113.7(8)
Cr1 C26 Pd1 C11 61.1(4)
O2 C26 Pd1 N1 58.4(8)
Cr1 C26 Pd1 N1 -126.8(4)
O2 C26 Pd1 C12 -133.4(8)
Cr1 C26 Pd1 C12 41.4(3)
O2 C26 Pd1 Cr1 -174.8(10)
C26 Cr1 Pd1 C10 -142.2(18)
C25 Cr1 Pd1 C10 105.7(18)
C27 Cr1 Pd1 C10 161.2(18)
C13 Cr1 Pd1 C10 -55.3(18)
C14 Cr1 Pd1 C10 -57.1(18)
C15 Cr1 Pd1 C10 -18.5(18)
C16 Cr1 Pd1 C10 17.1(18)
C12 Cr1 Pd1 C10 -20.9(18)
C17 Cr1 Pd1 C10 12.8(18)
C26 Cr1 Pd1 C11 -119.6(4)
C25 Cr1 Pd1 C11 128.3(4)
C27 Cr1 Pd1 C11 -176.2(5)
C13 Cr1 Pd1 C11 -32.7(4)
C14 Cr1 Pd1 C11 -34.5(4)
C15 Cr1 Pd1 C11 4.1(5)
C16 Cr1 Pd1 C11 39.7(4)
C12 Cr1 Pd1 C11 1.7(4)
C17 Cr1 Pd1 C11 35.4(3)
C26 Cr1 Pd1 N1 56.8(4)
C25 Cr1 Pd1 N1 -55.3(4)
C27 Cr1 Pd1 N1 0.3(5)
C13 Cr1 Pd1 N1 143.7(3)
C14 Cr1 Pd1 N1 141.9(4)
C15 Cr1 Pd1 N1 -179.4(5)
C16 Cr1 Pd1 N1 -143.9(4)
C12 Cr1 Pd1 N1 178.1(4)
C17 Cr1 Pd1 N1 -148.1(3)
C26 Cr1 Pd1 C12 -121.3(5)
C25 Cr1 Pd1 C12 126.6(4)
C27 Cr1 Pd1 C12 -177.9(5)
C13 Cr1 Pd1 C12 -34.4(4)
C14 Cr1 Pd1 C12 -36.2(4)
C15 Cr1 Pd1 C12 2.4(5)
C16 Cr1 Pd1 C12 38.0(4)
C17 Cr1 Pd1 C12 33.7(4)
C25 Cr1 Pd1 C26 -112.1(5)
C27 Cr1 Pd1 C26 -56.5(5)
C13 Cr1 Pd1 C26 86.9(4)
C14 Cr1 Pd1 C26 85.1(5)
C15 Cr1 Pd1 C26 123.8(6)
C16 Cr1 Pd1 C26 159.3(5)
C12 Cr1 Pd1 C26 121.3(5)
C17 Cr1 Pd1 C26 155.1(4)
